data_4345670
loop_
_publ_author_name
'Zitz, Rainer'
'Hlina, Johann'
'Aghazadeh Meshgi, Mohammad'
'Krenn, Heinz'
'Marschner, Christoph'
'Szilv\'asi, Tibor'
'Baumgartner, Judith'

_publ_section_title
;
 Using Functionalized Silyl Ligands To Suppress Solvent Coordination to
 Silyl Lanthanide(II) Complexes.
;
_journal_name_full 'Inorganic chemistry'
_journal_paper_doi 10.1021/acs.inorgchem.7b00420
_journal_year 2017
_chemical_formula_sum 'C72 H212 O3 Si28 Yb2'
_chemical_formula_weight 2259.02
_chemical_name_systematic
; 
 ? 
;
_space_group_IT_number 61
_symmetry_cell_setting orthorhombic
_symmetry_space_group_name_Hall '-P 2ac 2ab'
_symmetry_space_group_name_H-M 'P b c a'
_atom_sites_solution_hydrogens geom
_atom_sites_solution_primary direct
_atom_sites_solution_secondary difmap
_audit_creation_method SHELXL-97
_cell_angle_alpha 90.00
_cell_angle_beta 90.00
_cell_angle_gamma 90.00
_cell_formula_units_Z 4
_cell_length_a 19.344(4)
_cell_length_b 20.358(4)
_cell_length_c 36.442(7)
_cell_measurement_reflns_used 17134
_cell_measurement_temperature 100(2)
_cell_measurement_theta_max 48.856
_cell_measurement_theta_min 4.415
_cell_volume 14351(5)
_computing_cell_refinement 'Bruker XSCANS'
_computing_data_collection 'Bruker XSCANS'
_computing_data_reduction 'Bruker SHELXTL'
_computing_molecular_graphics 'Bruker SHELXTL'
_computing_publication_material 'Bruker SHELXTL'
_computing_structure_refinement 'SHELXL-97 (Sheldrick, 1997)'
_computing_structure_solution 'SHELXS-97 (Sheldrick, 1990)'
_diffrn_ambient_temperature 100(2)
_diffrn_measured_fraction_theta_full 0.995
_diffrn_measured_fraction_theta_max 0.995
_diffrn_measurement_device_type 'SMART APEX'
_diffrn_measurement_method '\w scans'
_diffrn_radiation_monochromator graphite
_diffrn_radiation_source 'fine-focus sealed tube'
_diffrn_radiation_type MoK\a
_diffrn_radiation_wavelength 0.71073
_diffrn_reflns_av_R_equivalents 0.0792
_diffrn_reflns_av_sigmaI/netI 0.0510
_diffrn_reflns_limit_h_max 24
_diffrn_reflns_limit_h_min -24
_diffrn_reflns_limit_k_max 25
_diffrn_reflns_limit_k_min -25
_diffrn_reflns_limit_l_max 45
_diffrn_reflns_limit_l_min -45
_diffrn_reflns_number 110305
_diffrn_reflns_theta_full 26.39
_diffrn_reflns_theta_max 26.39
_diffrn_reflns_theta_min 1.54
_exptl_absorpt_coefficient_mu 1.559
_exptl_absorpt_correction_T_max 0.7885
_exptl_absorpt_correction_T_min 0.6192
_exptl_absorpt_correction_type multi-scan
_exptl_absorpt_process_details SADABS
_exptl_crystal_colour yellow
_exptl_crystal_density_diffrn 1.046
_exptl_crystal_density_method 'not measured'
_exptl_crystal_description plates
_exptl_crystal_F_000 4800
_exptl_crystal_size_max 0.34
_exptl_crystal_size_mid 0.25
_exptl_crystal_size_min 0.16
_platon_squeeze_details
;
;
_refine_diff_density_max 2.643
_refine_diff_density_min -0.734
_refine_diff_density_rms 0.163
_refine_ls_extinction_method none
_refine_ls_goodness_of_fit_ref 1.078
_refine_ls_hydrogen_treatment constr
_refine_ls_matrix_type full
_refine_ls_number_parameters 595
_refine_ls_number_reflns 14645
_refine_ls_number_restraints 39
_refine_ls_restrained_S_all 1.078
_refine_ls_R_factor_all 0.1298
_refine_ls_R_factor_gt 0.0987
_refine_ls_shift/su_max 0.009
_refine_ls_shift/su_mean 0.002
_refine_ls_structure_factor_coef Fsqd
_refine_ls_weighting_details 'calc w=1/[\s^2^(Fo^2^)+(0.1431P)^2^+68.0602P] where P=(Fo^2^+2Fc^2^)/3'
_refine_ls_weighting_scheme calc
_refine_ls_wR_factor_gt 0.2620
_refine_ls_wR_factor_ref 0.2835
_reflns_number_gt 10371
_reflns_number_total 14645
_reflns_threshold_expression >2sigma(I)
_cod_data_source_file ic7b00420_si_002.cif
_cod_data_source_block 6_1218j
_cod_original_sg_symbol_H-M Pbca
_cod_database_code 4345670

loop_
_symmetry_equiv_pos_as_xyz
'x, y, z'
'-x+1/2, -y, z+1/2'
'-x, y+1/2, -z+1/2'
'x+1/2, -y+1/2, -z'
'-x, -y, -z'
'x-1/2, y, -z-1/2'
'x, -y-1/2, z-1/2'
'-x-1/2, y-1/2, z'

loop_
_atom_site_label
_atom_site_type_symbol
_atom_site_fract_x
_atom_site_fract_y
_atom_site_fract_z
_atom_site_U_iso_or_equiv
_atom_site_adp_type
_atom_site_occupancy
_atom_site_symmetry_multiplicity
_atom_site_calc_flag
_atom_site_refinement_flags
_atom_site_disorder_assembly
_atom_site_disorder_group
C33 C 0.0701(8) 0.4473(8) 0.8699(4) 0.057(4) Uani 0.649(18) 1 d P A 1
H33A H 0.0299 0.4640 0.8559 0.068 Uiso 0.649(18) 1 calc PR A 1
H33B H 0.1091 0.4780 0.8661 0.068 Uiso 0.649(18) 1 calc PR A 1
C32 C 0.0523(9) 0.4454(7) 0.9098(4) 0.051(4) Uani 0.649(18) 1 d P A 1
H32A H 0.0158 0.4120 0.9133 0.062 Uiso 0.649(18) 1 calc PR A 1
H32B H 0.0936 0.4302 0.9234 0.062 Uiso 0.649(18) 1 calc PR A 1
C36 C 0.0197(12) 0.4068(12) 0.8695(5) 0.044(7) Uani 0.351(18) 1 d P A 2
H36A H -0.0134 0.3718 0.8627 0.052 Uiso 0.351(18) 1 calc PR A 2
H36B H 0.0065 0.4466 0.8556 0.052 Uiso 0.351(18) 1 calc PR A 2
C35 C 0.0091(14) 0.4216(12) 0.9099(6) 0.039(6) Uani 0.351(18) 1 d PU A 2
H35A H 0.0358 0.3892 0.9244 0.047 Uiso 0.351(18) 1 calc PR A 2
H35B H -0.0404 0.4149 0.9158 0.047 Uiso 0.351(18) 1 calc PR A 2
Si10 Si 0.2157(4) 0.4308(6) 1.1098(2) 0.101(3) Uani 0.732(17) 1 d P B 3
C16 C 0.1375(12) 0.3947(13) 1.0831(6) 0.140(11) Uani 0.732(17) 1 d P B 3
H16A H 0.1503 0.3883 1.0573 0.209 Uiso 0.732(17) 1 calc PR B 3
H16B H 0.0984 0.4251 1.0847 0.209 Uiso 0.732(17) 1 calc PR B 3
H16C H 0.1244 0.3524 1.0939 0.209 Uiso 0.732(17) 1 calc PR B 3
C17 C 0.172(2) 0.4696(18) 1.1485(7) 0.194(19) Uani 0.732(17) 1 d P B 3
H17A H 0.1561 0.5136 1.1413 0.291 Uiso 0.732(17) 1 calc PR B 3
H17B H 0.2035 0.4730 1.1693 0.291 Uiso 0.732(17) 1 calc PR B 3
H17C H 0.1316 0.4430 1.1555 0.291 Uiso 0.732(17) 1 calc PR B 3
C18 C 0.2658(13) 0.3581(12) 1.1241(7) 0.125(8) Uani 0.732(17) 1 d PU B 3
H18A H 0.2876 0.3381 1.1026 0.187 Uiso 0.732(17) 1 calc PR B 3
H18B H 0.2348 0.3262 1.1358 0.187 Uiso 0.732(17) 1 calc PR B 3
H18C H 0.3016 0.3715 1.1416 0.187 Uiso 0.732(17) 1 calc PR B 3
Si17 Si 0.2308(10) 0.4550(5) 1.1213(3) 0.055(4) Uani 0.268(17) 1 d P B 4
C47 C 0.194(5) 0.365(4) 1.112(3) 0.18(3) Uani 0.268(17) 1 d PU B 4
H47A H 0.2188 0.3332 1.1275 0.264 Uiso 0.268(17) 1 calc PR B 4
H47B H 0.2018 0.3533 1.0860 0.264 Uiso 0.268(17) 1 calc PR B 4
H47C H 0.1449 0.3635 1.1174 0.264 Uiso 0.268(17) 1 calc PR B 4
C48 C 0.275(2) 0.459(2) 1.1657(9) 0.088(18) Uani 0.268(17) 1 d P B 4
H48A H 0.2955 0.5025 1.1690 0.132 Uiso 0.268(17) 1 calc PR B 4
H48B H 0.3118 0.4256 1.1664 0.132 Uiso 0.268(17) 1 calc PR B 4
H48C H 0.2420 0.4503 1.1854 0.132 Uiso 0.268(17) 1 calc PR B 4
C40 C 0.1418(17) 0.482(4) 1.1247(15) 0.13(3) Uani 0.268(17) 1 d P B 4
H40A H 0.1131 0.4556 1.1081 0.193 Uiso 0.268(17) 1 calc PR B 4
H40B H 0.1387 0.5283 1.1179 0.193 Uiso 0.268(17) 1 calc PR B 4
H40C H 0.1255 0.4761 1.1500 0.193 Uiso 0.268(17) 1 calc PR B 4
Yb2 Yb 0.07269(7) 0.54770(7) 1.00875(4) 0.0316(5) Uani 0.2040(14) 1 d P . 5
Yb1 Yb 0.07347(2) 0.45212(2) 1.006830(13) 0.04445(18) Uani 0.7960(14) 1 d P . 6
O2 O 0.0146(3) 0.5026(3) 0.96169(14) 0.0467(14) Uani 1 1 d . . .
Si1 Si 0.11082(13) 0.36677(12) 0.80675(6) 0.0453(5) Uani 1 1 d . A .
Si2 Si 0.22729(15) 0.39737(14) 0.79818(8) 0.0623(7) Uani 1 1 d . . .
Si3 Si 0.0486(2) 0.4372(2) 0.76841(10) 0.0925(12) Uani 1 1 d . . .
Si4 Si 0.08650(12) 0.25279(13) 0.80149(7) 0.0495(6) Uani 1 1 d . . .
Si5 Si 0.15047(16) 0.19696(16) 0.75658(10) 0.0737(9) Uani 1 1 d . . .
Si6 Si 0.11139(17) 0.19980(15) 0.85788(9) 0.0698(8) Uani 1 1 d . . .
Si7 Si -0.03181(14) 0.23197(17) 0.79158(8) 0.0649(8) Uani 1 1 d . . .
Si8 Si 0.22404(12) 0.48898(12) 1.01246(7) 0.0488(6) Uani 1 1 d . . .
Si9 Si 0.27590(13) 0.50643(12) 1.07081(6) 0.0487(6) Uani 1 1 d . B .
Si11 Si 0.39501(15) 0.49128(15) 1.07919(8) 0.0645(8) Uani 1 1 d . . .
Si12 Si 0.2516(2) 0.6142(2) 1.09054(8) 0.1010(15) Uani 1 1 d . . .
Si13 Si 0.25967(17) 0.56626(13) 0.96951(6) 0.0597(7) Uani 1 1 d . . .
Si14 Si 0.2771(2) 0.39392(15) 0.98620(9) 0.0755(9) Uani 1 1 d . . .
C1 C 0.2514(10) 0.4048(14) 0.7493(4) 0.224(15) Uani 1 1 d . . .
H1A H 0.2750 0.4468 0.7453 0.336 Uiso 1 1 calc R . .
H1B H 0.2096 0.4030 0.7341 0.336 Uiso 1 1 calc R . .
H1C H 0.2822 0.3686 0.7425 0.336 Uiso 1 1 calc R . .
C2 C 0.2451(9) 0.4758(10) 0.8209(7) 0.195(13) Uani 1 1 d . . .
H2A H 0.2908 0.4917 0.8135 0.293 Uiso 1 1 calc R . .
H2B H 0.2441 0.4696 0.8476 0.293 Uiso 1 1 calc R . .
H2C H 0.2098 0.5080 0.8139 0.293 Uiso 1 1 calc R . .
C3 C 0.2910(8) 0.3431(10) 0.8218(10) 0.242(17) Uani 1 1 d . . .
H3A H 0.2896 0.2992 0.8107 0.363 Uiso 1 1 calc R . .
H3B H 0.2794 0.3400 0.8479 0.363 Uiso 1 1 calc R . .
H3C H 0.3375 0.3615 0.8190 0.363 Uiso 1 1 calc R . .
C4 C 0.0756(10) 0.5244(8) 0.7798(7) 0.160(9) Uani 1 1 d . . .
H4A H 0.0503 0.5552 0.7641 0.239 Uiso 1 1 calc R . .
H4B H 0.1254 0.5294 0.7755 0.239 Uiso 1 1 calc R . .
H4C H 0.0652 0.5337 0.8056 0.239 Uiso 1 1 calc R . .
C5 C 0.0635(12) 0.4137(14) 0.7190(4) 0.189(11) Uani 1 1 d . . .
H5A H 0.0632 0.3658 0.7167 0.283 Uiso 1 1 calc R . .
H5B H 0.1084 0.4308 0.7109 0.283 Uiso 1 1 calc R . .
H5C H 0.0268 0.4324 0.7037 0.283 Uiso 1 1 calc R . .
C6 C -0.0439(7) 0.4373(7) 0.7736(5) 0.108(5) Uani 1 1 d . . .
H6A H -0.0654 0.4537 0.7510 0.162 Uiso 1 1 calc R . .
H6B H -0.0568 0.4657 0.7942 0.162 Uiso 1 1 calc R . .
H6C H -0.0600 0.3924 0.7784 0.162 Uiso 1 1 calc R . .
C7 C 0.2372(6) 0.1761(8) 0.7721(5) 0.110(5) Uani 1 1 d . . .
H7A H 0.2650 0.1616 0.7511 0.165 Uiso 1 1 calc R . .
H7B H 0.2346 0.1407 0.7903 0.165 Uiso 1 1 calc R . .
H7C H 0.2587 0.2149 0.7832 0.165 Uiso 1 1 calc R . .
C8 C 0.1557(10) 0.2474(9) 0.7139(4) 0.134(6) Uani 1 1 d . . .
H8A H 0.1898 0.2824 0.7173 0.201 Uiso 1 1 calc R . .
H8B H 0.1104 0.2668 0.7088 0.201 Uiso 1 1 calc R . .
H8C H 0.1696 0.2194 0.6933 0.201 Uiso 1 1 calc R . .
C9 C 0.1037(9) 0.1208(8) 0.7422(7) 0.169(10) Uani 1 1 d . . .
H9A H 0.0758 0.1302 0.7204 0.254 Uiso 1 1 calc R . .
H9B H 0.0736 0.1061 0.7622 0.254 Uiso 1 1 calc R . .
H9C H 0.1373 0.0863 0.7365 0.254 Uiso 1 1 calc R . .
C10 C 0.1085(7) 0.1074(5) 0.8516(4) 0.102(5) Uani 1 1 d . . .
H10A H 0.1464 0.0937 0.8354 0.153 Uiso 1 1 calc R . .
H10B H 0.0642 0.0949 0.8406 0.153 Uiso 1 1 calc R . .
H10C H 0.1135 0.0859 0.8755 0.153 Uiso 1 1 calc R . .
C11 C 0.1996(7) 0.2212(6) 0.8747(4) 0.093(4) Uani 1 1 d . . .
H11A H 0.2032 0.2689 0.8776 0.140 Uiso 1 1 calc R . .
H11B H 0.2341 0.2060 0.8570 0.140 Uiso 1 1 calc R . .
H11C H 0.2077 0.1998 0.8984 0.140 Uiso 1 1 calc R . .
C12 C 0.0488(8) 0.2218(7) 0.8946(3) 0.102(5) Uani 1 1 d . . .
H12A H 0.0507 0.1888 0.9141 0.153 Uiso 1 1 calc R . .
H12B H 0.0020 0.2233 0.8843 0.153 Uiso 1 1 calc R . .
H12C H 0.0608 0.2650 0.9047 0.153 Uiso 1 1 calc R . .
C13 C -0.0897(6) 0.2805(7) 0.8222(4) 0.092(4) Uani 1 1 d . . .
H13A H -0.0801 0.3275 0.8191 0.139 Uiso 1 1 calc R . .
H13B H -0.0814 0.2680 0.8478 0.139 Uiso 1 1 calc R . .
H13C H -0.1380 0.2716 0.8158 0.139 Uiso 1 1 calc R . .
C14 C -0.0546(7) 0.1454(7) 0.8026(4) 0.094(4) Uani 1 1 d . . .
H14A H -0.0532 0.1391 0.8293 0.142 Uiso 1 1 calc R . .
H14B H -0.0213 0.1158 0.7909 0.142 Uiso 1 1 calc R . .
H14C H -0.1012 0.1358 0.7935 0.142 Uiso 1 1 calc R . .
C15 C -0.0559(6) 0.2499(8) 0.7430(3) 0.097(5) Uani 1 1 d . . .
H15A H -0.1047 0.2390 0.7392 0.146 Uiso 1 1 calc R . .
H15B H -0.0271 0.2235 0.7265 0.146 Uiso 1 1 calc R . .
H15C H -0.0485 0.2967 0.7380 0.146 Uiso 1 1 calc R . .
C19 C 0.4212(8) 0.5105(7) 1.1270(4) 0.102(5) Uani 1 1 d . . .
H19A H 0.3988 0.4796 1.1439 0.154 Uiso 1 1 calc R . .
H19B H 0.4071 0.5554 1.1331 0.154 Uiso 1 1 calc R . .
H19C H 0.4715 0.5065 1.1293 0.154 Uiso 1 1 calc R . .
C20 C 0.4255(7) 0.4058(7) 1.0710(5) 0.138(8) Uani 1 1 d . . .
H20A H 0.4761 0.4045 1.0724 0.206 Uiso 1 1 calc R . .
H20B H 0.4105 0.3912 1.0467 0.206 Uiso 1 1 calc R . .
H20C H 0.4061 0.3766 1.0898 0.206 Uiso 1 1 calc R . .
C21 C 0.4474(7) 0.5441(11) 1.0494(5) 0.147(9) Uani 1 1 d . . .
H21A H 0.4961 0.5316 1.0516 0.221 Uiso 1 1 calc R . .
H21B H 0.4417 0.5900 1.0569 0.221 Uiso 1 1 calc R . .
H21C H 0.4323 0.5389 1.0239 0.221 Uiso 1 1 calc R . .
C22 C 0.2640(8) 0.6291(7) 1.1410(3) 0.104(5) Uani 1 1 d . . .
H22A H 0.2514 0.6745 1.1469 0.157 Uiso 1 1 calc R . .
H22B H 0.3126 0.6216 1.1475 0.157 Uiso 1 1 calc R . .
H22C H 0.2347 0.5989 1.1550 0.157 Uiso 1 1 calc R . .
C23 C 0.1612(11) 0.6363(12) 1.0805(4) 0.206(14) Uani 1 1 d . . .
H23A H 0.1507 0.6791 1.0915 0.309 Uiso 1 1 calc R . .
H23B H 0.1303 0.6030 1.0909 0.309 Uiso 1 1 calc R . .
H23C H 0.1545 0.6386 1.0539 0.309 Uiso 1 1 calc R . .
C24 C 0.3090(12) 0.6752(6) 1.0674(5) 0.160(9) Uani 1 1 d . . .
H24A H 0.3028 0.7184 1.0788 0.241 Uiso 1 1 calc R . .
H24B H 0.2969 0.6779 1.0413 0.241 Uiso 1 1 calc R . .
H24C H 0.3573 0.6614 1.0699 0.241 Uiso 1 1 calc R . .
C25 C 0.3490(9) 0.6000(8) 0.9698(3) 0.134(7) Uani 1 1 d . . .
H25A H 0.3817 0.5649 0.9759 0.201 Uiso 1 1 calc R . .
H25B H 0.3523 0.6350 0.9881 0.201 Uiso 1 1 calc R . .
H25C H 0.3600 0.6178 0.9455 0.201 Uiso 1 1 calc R . .
C26 C 0.1972(10) 0.6411(7) 0.9729(4) 0.129(7) Uani 1 1 d . . .
H26A H 0.2179 0.6749 0.9886 0.193 Uiso 1 1 calc R . .
H26B H 0.1531 0.6269 0.9835 0.193 Uiso 1 1 calc R . .
H26C H 0.1892 0.6591 0.9483 0.193 Uiso 1 1 calc R . .
C27 C 0.2407(6) 0.5393(6) 0.9220(2) 0.073(3) Uani 1 1 d . . .
H27A H 0.2463 0.5765 0.9052 0.110 Uiso 1 1 calc R . .
H27B H 0.1931 0.5230 0.9206 0.110 Uiso 1 1 calc R . .
H27C H 0.2727 0.5041 0.9150 0.110 Uiso 1 1 calc R . .
C28 C 0.3673(7) 0.4058(8) 0.9674(4) 0.111(5) Uani 1 1 d . . .
H28A H 0.4004 0.4074 0.9877 0.166 Uiso 1 1 calc R . .
H28B H 0.3693 0.4470 0.9536 0.166 Uiso 1 1 calc R . .
H28C H 0.3789 0.3691 0.9511 0.166 Uiso 1 1 calc R . .
C29 C 0.2825(9) 0.3231(6) 1.0183(5) 0.119(6) Uani 1 1 d . . .
H29A H 0.2371 0.3155 1.0295 0.178 Uiso 1 1 calc R . .
H29B H 0.3164 0.3327 1.0375 0.178 Uiso 1 1 calc R . .
H29C H 0.2968 0.2837 1.0048 0.178 Uiso 1 1 calc R . .
C30 C 0.2242(11) 0.3646(8) 0.9466(4) 0.150(8) Uani 1 1 d . . .
H30A H 0.2363 0.3189 0.9410 0.225 Uiso 1 1 calc R . .
H30B H 0.2335 0.3922 0.9251 0.225 Uiso 1 1 calc R . .
H30C H 0.1750 0.3673 0.9528 0.225 Uiso 1 1 calc R . .
C31 C 0.0320(5) 0.4980(7) 0.9242(3) 0.087(4) Uani 1 1 d . A .
H31A H -0.0091 0.5124 0.9102 0.130 Uiso 1 1 calc R C 1
H31B H 0.0686 0.5311 0.9197 0.130 Uiso 1 1 calc R C 1
H31C H 0.0057 0.5299 0.9108 0.130 Uiso 1 1 d R C 2
H31D H 0.0807 0.5053 0.9209 0.130 Uiso 1 1 d R C 2
C34 C 0.0878(6) 0.3865(7) 0.8569(3) 0.083(4) Uani 1 1 d . . .
H34A H 0.0491 0.3570 0.8635 0.125 Uiso 1 1 calc R A 1
H34B H 0.1279 0.3721 0.8718 0.125 Uiso 1 1 calc R A 1
H34C H 0.1000 0.3481 0.8708 0.125 Uiso 1 1 d R A 2
H34D H 0.1189 0.4207 0.8645 0.125 Uiso 1 1 d R A 2
O1 O 0.0422(4) 0.3395(4) 1.0060(3) 0.033(2) Uani 0.50 1 d PDU . .
C90 C -0.0340(4) 0.3336(8) 1.0062(7) 0.074(6) Uani 0.50 1 d PDU . .
H90A H -0.0528 0.3352 1.0315 0.089 Uiso 0.50 1 calc PR D 6
H90B H -0.0561 0.3683 0.9912 0.089 Uiso 0.50 1 calc PR D 6
C91 C 0.0730(8) 0.2730(5) 1.0075(18) 0.26(4) Uani 0.50 1 d PDU . .
H91A H 0.1041 0.2679 1.0289 0.310 Uiso 0.50 1 calc PR . .
H91B H 0.0988 0.2626 0.9847 0.310 Uiso 0.50 1 calc PR . .
C93 C -0.0428(11) 0.2678(8) 0.9896(7) 0.083(6) Uani 0.50 1 d PDU . .
H93A H -0.0898 0.2500 0.9937 0.100 Uiso 0.50 1 calc PR . .
H93B H -0.0322 0.2679 0.9630 0.100 Uiso 0.50 1 calc PR . .
C92 C 0.0101(12) 0.2322(11) 1.0111(12) 0.17(2) Uani 0.50 1 d PDU . .
H92A H 0.0179 0.1876 1.0010 0.208 Uiso 0.50 1 calc PR . .
H92B H -0.0039 0.2283 1.0371 0.208 Uiso 0.50 1 calc PR . .

loop_
_atom_site_aniso_label
_atom_site_aniso_U_11
_atom_site_aniso_U_22
_atom_site_aniso_U_33
_atom_site_aniso_U_23
_atom_site_aniso_U_13
_atom_site_aniso_U_12
C33 0.061(9) 0.071(10) 0.038(7) -0.003(6) 0.004(6) 0.018(8)
C32 0.055(9) 0.063(9) 0.036(7) -0.017(6) 0.016(6) -0.005(7)
C36 0.051(14) 0.054(14) 0.026(10) -0.009(9) 0.007(9) -0.023(11)
C35 0.041(9) 0.048(9) 0.028(8) -0.005(7) 0.007(7) -0.001(8)
Si10 0.109(4) 0.144(8) 0.051(4) 0.046(5) -0.010(3) -0.045(5)
C16 0.128(18) 0.20(2) 0.095(14) 0.061(16) -0.023(13) -0.094(18)
C17 0.23(4) 0.28(4) 0.069(15) -0.02(2) 0.06(2) -0.14(3)
C18 0.125(8) 0.125(8) 0.125(8) 0.0002(10) -0.0002(10) -0.0002(10)
Si17 0.107(11) 0.034(5) 0.024(5) -0.011(4) 0.005(5) -0.019(5)
C47 0.18(3) 0.18(3) 0.18(3) 0.0000(10) 0.0000(10) 0.0000(10)
C48 0.07(3) 0.15(4) 0.037(19) 0.06(2) 0.026(18) 0.04(3)
C40 0.017(16) 0.28(8) 0.09(4) 0.11(4) -0.022(19) -0.04(3)
Yb2 0.0318(9) 0.0387(9) 0.0242(8) -0.0022(6) -0.0003(6) 0.0027(6)
Yb1 0.0404(3) 0.0495(3) 0.0434(3) 0.00208(19) 0.00230(19) -0.00648(19)
O2 0.044(3) 0.073(4) 0.023(2) -0.001(2) 0.002(2) -0.007(3)
Si1 0.0537(14) 0.0515(13) 0.0308(10) 0.0049(9) 0.0120(10) 0.0024(10)
Si2 0.0688(17) 0.0646(16) 0.0535(15) -0.0101(12) 0.0185(13) -0.0216(14)
Si3 0.105(3) 0.107(3) 0.065(2) 0.0411(19) -0.0015(19) 0.027(2)
Si4 0.0427(12) 0.0557(14) 0.0501(13) 0.0033(11) -0.0026(10) -0.0103(11)
Si5 0.0604(17) 0.0721(19) 0.088(2) -0.0193(16) 0.0142(15) -0.0141(15)
Si6 0.077(2) 0.0602(17) 0.0720(19) 0.0238(14) -0.0192(15) -0.0179(14)
Si7 0.0446(14) 0.099(2) 0.0509(15) -0.0062(14) 0.0032(11) -0.0161(14)
Si8 0.0409(12) 0.0589(15) 0.0466(13) 0.0159(11) -0.0053(10) -0.0052(10)
Si9 0.0500(13) 0.0638(15) 0.0323(11) 0.0111(10) 0.0040(10) 0.0171(11)
Si11 0.0564(16) 0.083(2) 0.0545(15) -0.0171(13) -0.0240(13) 0.0228(14)
Si12 0.150(3) 0.113(3) 0.0402(14) -0.0105(16) -0.0097(18) 0.087(3)
Si13 0.089(2) 0.0588(15) 0.0315(12) 0.0030(10) -0.0018(12) -0.0200(14)
Si14 0.101(2) 0.0541(16) 0.0719(19) -0.0101(14) -0.0209(17) 0.0087(16)
C1 0.166(17) 0.45(4) 0.052(7) -0.058(15) 0.057(10) -0.20(2)
C2 0.119(14) 0.158(16) 0.31(3) -0.16(2) 0.096(17) -0.082(13)
C3 0.056(9) 0.157(18) 0.51(5) 0.15(3) -0.044(17) -0.017(10)
C4 0.17(2) 0.079(10) 0.23(2) 0.064(13) -0.047(16) 0.013(11)
C5 0.21(2) 0.30(3) 0.053(8) 0.068(13) 0.007(11) 0.08(2)
C6 0.086(9) 0.109(11) 0.129(13) 0.025(9) -0.025(9) 0.032(8)
C7 0.058(8) 0.119(11) 0.154(14) -0.018(10) 0.023(8) -0.001(7)
C8 0.163(16) 0.150(15) 0.089(11) -0.025(10) 0.055(11) 0.006(13)
C9 0.123(14) 0.120(13) 0.26(3) -0.122(16) 0.073(15) -0.047(11)
C10 0.101(10) 0.058(7) 0.148(13) 0.028(7) -0.036(9) -0.017(7)
C11 0.106(10) 0.080(8) 0.094(9) 0.028(7) -0.048(8) -0.030(7)
C12 0.128(11) 0.117(11) 0.061(7) 0.035(7) 0.014(7) -0.034(9)
C13 0.061(7) 0.126(11) 0.091(9) -0.011(8) 0.023(6) -0.012(7)
C14 0.080(8) 0.113(10) 0.090(9) -0.001(7) -0.006(7) -0.056(8)
C15 0.054(6) 0.172(15) 0.066(8) -0.009(8) -0.005(5) 0.001(8)
C19 0.144(13) 0.092(9) 0.071(8) -0.015(7) -0.069(8) 0.025(8)
C20 0.101(11) 0.099(10) 0.212(19) -0.070(11) -0.071(11) 0.077(9)
C21 0.058(8) 0.29(3) 0.090(11) 0.027(13) -0.017(7) -0.040(12)
C22 0.145(12) 0.131(11) 0.037(5) -0.026(6) -0.024(7) 0.057(10)
C23 0.23(2) 0.30(3) 0.078(10) -0.062(13) -0.054(12) 0.23(2)
C24 0.33(3) 0.042(7) 0.108(12) 0.015(7) 0.028(15) 0.024(11)
C25 0.175(15) 0.165(14) 0.063(7) 0.051(8) -0.055(9) -0.120(13)
C26 0.24(2) 0.088(9) 0.060(8) 0.001(7) -0.010(10) 0.063(11)
C27 0.097(8) 0.087(8) 0.035(5) 0.010(5) -0.011(5) -0.016(6)
C28 0.083(9) 0.152(14) 0.097(10) -0.025(10) 0.005(8) 0.035(9)
C29 0.148(14) 0.062(8) 0.146(14) -0.027(8) -0.054(11) 0.016(8)
C30 0.26(2) 0.096(11) 0.094(11) -0.017(8) -0.077(13) -0.056(13)
C31 0.042(6) 0.185(15) 0.033(5) 0.005(7) -0.002(4) -0.019(7)
C34 0.088(8) 0.120(10) 0.041(5) 0.019(6) 0.027(5) 0.030(7)
O1 0.027(5) 0.023(4) 0.049(6) 0.006(4) 0.001(4) -0.011(4)
C90 0.055(8) 0.065(10) 0.102(17) -0.011(10) 0.018(11) -0.014(8)
C91 0.059(11) 0.022(8) 0.69(12) -0.03(3) -0.05(3) -0.023(7)
C93 0.081(8) 0.074(8) 0.095(10) -0.018(7) -0.014(8) -0.030(7)
C92 0.119(19) 0.043(9) 0.36(6) 0.09(2) -0.09(2) -0.066(11)

loop_
_atom_type_symbol
_atom_type_description
_atom_type_scat_dispersion_real
_atom_type_scat_dispersion_imag
_atom_type_scat_source
C C 0.0033 0.0016 'International Tables Vol C Tables 4.2.6.8 and 6.1.1.4'
H H 0.0000 0.0000 'International Tables Vol C Tables 4.2.6.8 and 6.1.1.4'
O O 0.0106 0.0060 'International Tables Vol C Tables 4.2.6.8 and 6.1.1.4'
Si Si 0.0817 0.0704 'International Tables Vol C Tables 4.2.6.8 and 6.1.1.4'
Yb Yb -0.3850 5.5486 'International Tables Vol C Tables 4.2.6.8 and 6.1.1.4'

loop_
_geom_angle_atom_site_label_1
_geom_angle_atom_site_label_2
_geom_angle_atom_site_label_3
_geom_angle
_geom_angle_site_symmetry_1
_geom_angle_site_symmetry_3
C34 C33 C32 111.8(12) . .
C31 C32 C33 117.3(13) . .
C34 C36 C35 119.0(19) . .
C36 C35 C31 116.4(17) . .
C17 Si10 C18 111.9(16) . .
C17 Si10 C16 100.7(14) . .
C18 Si10 C16 104.3(14) . .
C17 Si10 Si9 113.9(11) . .
C18 Si10 Si9 115.4(9) . .
C16 Si10 Si9 109.0(6) . .
C40 Si17 C48 112(2) . .
C40 Si17 C47 87(4) . .
C48 Si17 C47 111(3) . .
C40 Si17 Si9 106.2(16) . .
C48 Si17 Si9 120.8(16) . .
C47 Si17 Si9 115(3) . .
O2 Yb2 O2 78.7(2) . 5_567
O2 Yb2 C90 94.3(4) . 5_567
O2 Yb2 C90 108.0(3) 5_567 5_567
O2 Yb2 Si8 109.94(16) . .
O2 Yb2 Si8 120.12(16) 5_567 .
C90 Yb2 Si8 129.0(2) 5_567 .
O2 Yb2 Yb2 39.38(14) . 5_567
O2 Yb2 Yb2 39.32(13) 5_567 5_567
C90 Yb2 Yb2 104.4(2) 5_567 5_567
Si8 Yb2 Yb2 123.03(8) . 5_567
O2 Yb1 O2 78.6(2) . 5_567
O2 Yb1 O1 107.7(3) . .
O2 Yb1 O1 102.1(3) 5_567 .
O2 Yb1 Si8 115.17(15) . .
O2 Yb1 Si8 126.48(15) 5_567 .
O1 Yb1 Si8 119.2(2) . .
O2 Yb1 C90 90.6(4) . .
O2 Yb1 C90 79.6(3) 5_567 .
O1 Yb1 C90 26.0(2) . .
Si8 Yb1 C90 145.1(3) . .
O2 Yb1 Yb1 39.31(14) . 5_567
O2 Yb1 Yb1 39.28(13) 5_567 5_567
O1 Yb1 Yb1 109.3(2) . 5_567
Si8 Yb1 Yb1 131.22(5) . 5_567
C90 Yb1 Yb1 83.7(3) . 5_567
C31 O2 Yb2 130.3(6) . .
C31 O2 Yb2 127.8(6) . 5_567
Yb2 O2 Yb2 101.3(2) . 5_567
C31 O2 Yb1 123.8(6) . .
Yb2 O2 Yb1 51.33(12) . .
Yb2 O2 Yb1 79.74(18) 5_567 .
C31 O2 Yb1 134.6(6) . 5_567
Yb2 O2 Yb1 79.77(18) . 5_567
Yb2 O2 Yb1 51.27(12) 5_567 5_567
Yb1 O2 Yb1 101.4(2) . 5_567
C34 Si1 Si3 108.7(4) . .
C34 Si1 Si2 106.9(4) . .
Si3 Si1 Si2 104.54(16) . .
C34 Si1 Si4 103.6(4) . .
Si3 Si1 Si4 116.68(17) . .
Si2 Si1 Si4 115.88(13) . .
C2 Si2 C1 108.5(11) . .
C2 Si2 C3 100.6(13) . .
C1 Si2 C3 109.0(14) . .
C2 Si2 Si1 110.5(5) . .
C1 Si2 Si1 113.0(6) . .
C3 Si2 Si1 114.4(6) . .
C6 Si3 C5 104.7(9) . .
C6 Si3 C4 104.5(9) . .
C5 Si3 C4 113.8(12) . .
C6 Si3 Si1 116.8(5) . .
C5 Si3 Si1 109.7(7) . .
C4 Si3 Si1 107.6(6) . .
Si5 Si4 Si7 108.56(14) . .
Si5 Si4 Si6 106.10(16) . .
Si7 Si4 Si6 104.38(14) . .
Si5 Si4 Si1 115.17(13) . .
Si7 Si4 Si1 112.37(15) . .
Si6 Si4 Si1 109.54(13) . .
C7 Si5 C8 109.7(8) . .
C7 Si5 C9 109.9(9) . .
C8 Si5 C9 104.4(10) . .
C7 Si5 Si4 112.5(5) . .
C8 Si5 Si4 110.1(5) . .
C9 Si5 Si4 110.0(5) . .
C12 Si6 C11 107.6(7) . .
C12 Si6 C10 107.9(7) . .
C11 Si6 C10 107.3(6) . .
C12 Si6 Si4 112.5(5) . .
C11 Si6 Si4 111.4(4) . .
C10 Si6 Si4 109.9(5) . .
C14 Si7 C13 103.3(6) . .
C14 Si7 C15 109.4(6) . .
C13 Si7 C15 108.3(6) . .
C14 Si7 Si4 111.6(5) . .
C13 Si7 Si4 113.4(4) . .
C15 Si7 Si4 110.7(4) . .
Si13 Si8 Si9 112.09(13) . .
Si13 Si8 Si14 98.70(15) . .
Si9 Si8 Si14 107.34(13) . .
Si13 Si8 Yb1 114.15(11) . .
Si9 Si8 Yb1 120.37(11) . .
Si14 Si8 Yb1 100.70(12) . .
Si13 Si8 Yb2 89.42(11) . .
Si9 Si8 Yb2 111.84(11) . .
Si14 Si8 Yb2 133.28(13) . .
Yb1 Si8 Yb2 36.63(4) . .
Si17 Si9 Si11 102.1(5) . .
Si17 Si9 Si12 96.0(3) . .
Si11 Si9 Si12 106.20(18) . .
Si17 Si9 Si8 119.3(5) . .
Si11 Si9 Si8 120.75(13) . .
Si12 Si9 Si8 109.14(13) . .
Si17 Si9 Si10 17.3(2) . .
Si11 Si9 Si10 108.4(2) . .
Si12 Si9 Si10 108.7(4) . .
Si8 Si9 Si10 103.2(3) . .
C21 Si11 C19 106.3(8) . .
C21 Si11 C20 106.2(10) . .
C19 Si11 C20 105.1(7) . .
C21 Si11 Si9 112.9(5) . .
C19 Si11 Si9 111.3(5) . .
C20 Si11 Si9 114.4(5) . .
C23 Si12 C24 108.1(11) . .
C23 Si12 C22 106.0(7) . .
C24 Si12 C22 105.0(8) . .
C23 Si12 Si9 110.9(8) . .
C24 Si12 Si9 111.3(5) . .
C22 Si12 Si9 115.1(4) . .
C27 Si13 C25 107.4(6) . .
C27 Si13 C26 99.7(6) . .
C25 Si13 C26 106.7(9) . .
C27 Si13 Si8 111.7(4) . .
C25 Si13 Si8 121.5(4) . .
C26 Si13 Si8 107.6(5) . .
C29 Si14 C30 105.6(7) . .
C29 Si14 C28 105.9(8) . .
C30 Si14 C28 105.4(8) . .
C29 Si14 Si8 113.6(5) . .
C30 Si14 Si8 109.5(6) . .
C28 Si14 Si8 116.0(5) . .
C32 C31 O2 122.6(12) . .
C32 C31 C35 34.2(10) . .
O2 C31 C35 107.2(10) . .
C33 C34 C36 53.6(11) . .
C33 C34 Si1 125.1(9) . .
C36 C34 Si1 124.6(11) . .
C91 O1 C90 109.1(11) . .
C91 O1 Yb1 141.4(8) . .
C90 O1 Yb1 109.4(8) . .
C93 C90 O1 100.7(11) . .
C93 C90 Yb2 136.5(15) . 5_567
O1 C90 Yb2 102.2(9) . 5_567
C93 C90 Yb1 139.7(12) . .
O1 C90 Yb1 44.6(5) . .
Yb2 C90 Yb1 58.9(3) 5_567 .
O1 C91 C92 100.7(12) . .
C92 C93 C90 98.5(17) . .
C93 C92 C91 104.2(18) . .

loop_
_geom_bond_atom_site_label_1
_geom_bond_atom_site_label_2
_geom_bond_distance
_geom_bond_site_symmetry_2
C33 C34 1.368(18) .
C33 C32 1.492(19) .
C32 C31 1.255(17) .
C36 C34 1.46(3) .
C36 C35 1.52(3) .
C35 C31 1.70(3) .
Si10 C17 1.83(3) .
Si10 C18 1.84(2) .
Si10 C16 1.94(2) .
Si10 Si9 2.397(7) .
Si17 C40 1.81(5) .
Si17 C48 1.83(4) .
Si17 C47 2.00(9) .
Si17 Si9 2.291(12) .
Yb2 O2 2.246(5) .
Yb2 O2 2.249(6) 5_567
Yb2 C90 2.588(19) 5_567
Yb2 Si8 3.165(3) .
Yb2 Yb2 3.477(3) 5_567
Yb1 O2 2.249(5) .
Yb1 O2 2.251(6) 5_567
Yb1 O1 2.371(8) .
Yb1 Si8 3.015(3) .
Yb1 C90 3.185(13) .
Yb1 Yb1 3.4825(10) 5_567
O2 C31 1.410(11) .
O2 Yb2 2.249(5) 5_567
O2 Yb1 2.251(5) 5_567
Si1 C34 1.925(10) .
Si1 Si3 2.336(4) .
Si1 Si2 2.358(4) .
Si1 Si4 2.375(4) .
Si2 C2 1.831(14) .
Si2 C1 1.848(13) .
Si2 C3 1.865(18) .
Si3 C6 1.800(15) .
Si3 C5 1.885(18) .
Si3 C4 1.898(19) .
Si4 Si5 2.346(4) .
Si4 Si7 2.355(3) .
Si4 Si6 2.370(4) .
Si5 C7 1.820(14) .
Si5 C8 1.866(17) .
Si5 C9 1.869(14) .
Si6 C12 1.859(14) .
Si6 C11 1.864(12) .
Si6 C10 1.895(12) .
Si7 C14 1.860(13) .
Si7 C13 1.865(12) .
Si7 C15 1.865(12) .
Si8 Si13 2.324(3) .
Si8 Si9 2.378(3) .
Si8 Si14 2.390(4) .
Si9 Si11 2.345(4) .
Si9 Si12 2.355(4) .
Si11 C21 1.832(17) .
Si11 C19 1.857(11) .
Si11 C20 1.862(12) .
Si12 C23 1.843(17) .
Si12 C24 1.868(18) .
Si12 C22 1.881(10) .
Si13 C27 1.854(10) .
Si13 C25 1.859(14) .
Si13 C26 1.948(14) .
Si14 C29 1.860(16) .
Si14 C30 1.868(13) .
Si14 C28 1.890(14) .
O1 C91 1.4798(11) .
O1 C90 1.4802(11) .
C90 C93 1.4800(11) .
C90 Yb2 2.588(19) 5_567
C91 C92 1.4801(11) .
C93 C92 1.4799(11) .

loop_
_geom_torsion_atom_site_label_1
_geom_torsion_atom_site_label_2
_geom_torsion_atom_site_label_3
_geom_torsion_atom_site_label_4
_geom_torsion
_geom_torsion_site_symmetry_1
_geom_torsion_site_symmetry_4
C34 C33 C32 C31 -176.7(14) . .
C34 C36 C35 C31 83(2) . .
O2 Yb2 O2 C31 -171.7(10) 5_567 .
C90 Yb2 O2 C31 80.8(10) 5_567 .
Si8 Yb2 O2 C31 -53.5(9) . .
Yb2 Yb2 O2 C31 -171.7(10) 5_567 .
O2 Yb2 O2 Yb2 0.0 5_567 5_567
C90 Yb2 O2 Yb2 -107.5(4) 5_567 5_567
Si8 Yb2 O2 Yb2 118.16(18) . 5_567
O2 Yb2 O2 Yb1 -66.88(17) 5_567 .
C90 Yb2 O2 Yb1 -174.4(4) 5_567 .
Si8 Yb2 O2 Yb1 51.28(12) . .
Yb2 Yb2 O2 Yb1 -66.88(17) 5_567 .
O2 Yb2 O2 Yb1 46.81(13) 5_567 5_567
C90 Yb2 O2 Yb1 -60.7(4) 5_567 5_567
Si8 Yb2 O2 Yb1 164.97(10) . 5_567
Yb2 Yb2 O2 Yb1 46.81(13) 5_567 5_567
O2 Yb1 O2 C31 -175.7(8) 5_567 .
O1 Yb1 O2 C31 -76.5(8) . .
Si8 Yb1 O2 C31 59.2(7) . .
C90 Yb1 O2 C31 -96.5(8) . .
Yb1 Yb1 O2 C31 -175.7(8) 5_567 .
O2 Yb1 O2 Yb2 66.82(17) 5_567 .
O1 Yb1 O2 Yb2 166.0(2) . .
Si8 Yb1 O2 Yb2 -58.30(14) . .
C90 Yb1 O2 Yb2 146.1(3) . .
Yb1 Yb1 O2 Yb2 66.83(17) 5_567 .
O2 Yb1 O2 Yb2 -46.76(13) 5_567 5_567
O1 Yb1 O2 Yb2 52.5(3) . 5_567
Si8 Yb1 O2 Yb2 -171.88(9) . 5_567
C90 Yb1 O2 Yb2 32.5(3) . 5_567
Yb1 Yb1 O2 Yb2 -46.76(13) 5_567 5_567
O2 Yb1 O2 Yb1 0.0 5_567 5_567
O1 Yb1 O2 Yb1 99.2(3) . 5_567
Si8 Yb1 O2 Yb1 -125.12(16) . 5_567
C90 Yb1 O2 Yb1 79.3(3) . 5_567
C34 Si1 Si2 C2 -41.6(11) . .
Si3 Si1 Si2 C2 73.7(11) . .
Si4 Si1 Si2 C2 -156.4(10) . .
C34 Si1 Si2 C1 -163.3(11) . .
Si3 Si1 Si2 C1 -48.1(11) . .
Si4 Si1 Si2 C1 81.8(11) . .
C34 Si1 Si2 C3 71.1(13) . .
Si3 Si1 Si2 C3 -173.7(13) . .
Si4 Si1 Si2 C3 -43.8(13) . .
C34 Si1 Si3 C6 -55.9(8) . .
Si2 Si1 Si3 C6 -169.8(6) . .
Si4 Si1 Si3 C6 60.8(7) . .
C34 Si1 Si3 C5 -174.7(10) . .
Si2 Si1 Si3 C5 71.4(9) . .
Si4 Si1 Si3 C5 -58.0(9) . .
C34 Si1 Si3 C4 61.1(9) . .
Si2 Si1 Si3 C4 -52.8(8) . .
Si4 Si1 Si3 C4 177.7(8) . .
C34 Si1 Si4 Si5 -153.3(4) . .
Si3 Si1 Si4 Si5 87.2(2) . .
Si2 Si1 Si4 Si5 -36.6(2) . .
C34 Si1 Si4 Si7 81.6(4) . .
Si3 Si1 Si4 Si7 -37.8(2) . .
Si2 Si1 Si4 Si7 -161.58(14) . .
C34 Si1 Si4 Si6 -33.9(4) . .
Si3 Si1 Si4 Si6 -153.32(17) . .
Si2 Si1 Si4 Si6 82.89(17) . .
Si7 Si4 Si5 C7 -152.9(6) . .
Si6 Si4 Si5 C7 -41.2(6) . .
Si1 Si4 Si5 C7 80.2(6) . .
Si7 Si4 Si5 C8 84.5(7) . .
Si6 Si4 Si5 C8 -163.8(7) . .
Si1 Si4 Si5 C8 -42.5(7) . .
Si7 Si4 Si5 C9 -30.0(9) . .
Si6 Si4 Si5 C9 81.7(9) . .
Si1 Si4 Si5 C9 -157.0(9) . .
Si5 Si4 Si6 C12 -164.7(5) . .
Si7 Si4 Si6 C12 -50.1(5) . .
Si1 Si4 Si6 C12 70.4(5) . .
Si5 Si4 Si6 C11 74.4(5) . .
Si7 Si4 Si6 C11 -171.0(5) . .
Si1 Si4 Si6 C11 -50.5(5) . .
Si5 Si4 Si6 C10 -44.5(5) . .
Si7 Si4 Si6 C10 70.1(5) . .
Si1 Si4 Si6 C10 -169.4(5) . .
Si5 Si4 Si7 C14 70.1(5) . .
Si6 Si4 Si7 C14 -42.7(5) . .
Si1 Si4 Si7 C14 -161.3(5) . .
Si5 Si4 Si7 C13 -173.8(5) . .
Si6 Si4 Si7 C13 73.4(5) . .
Si1 Si4 Si7 C13 -45.2(5) . .
Si5 Si4 Si7 C15 -51.9(5) . .
Si6 Si4 Si7 C15 -164.7(5) . .
Si1 Si4 Si7 C15 76.7(5) . .
O2 Yb1 Si8 Si13 0.7(2) . .
O2 Yb1 Si8 Si13 -93.7(2) 5_567 .
O1 Yb1 Si8 Si13 130.9(3) . .
C90 Yb1 Si8 Si13 134.5(8) . .
Yb1 Yb1 Si8 Si13 -42.89(15) 5_567 .
O2 Yb1 Si8 Si9 138.44(19) . .
O2 Yb1 Si8 Si9 44.1(2) 5_567 .
O1 Yb1 Si8 Si9 -91.3(3) . .
C90 Yb1 Si8 Si9 -87.7(8) . .
Yb1 Yb1 Si8 Si9 94.89(12) 5_567 .
O2 Yb1 Si8 Si14 -104.03(19) . .
O2 Yb1 Si8 Si14 161.63(19) 5_567 .
O1 Yb1 Si8 Si14 26.3(3) . .
C90 Yb1 Si8 Si14 29.9(8) . .
Yb1 Yb1 Si8 Si14 -147.57(10) 5_567 .
O2 Yb1 Si8 Yb2 52.20(16) . .
O2 Yb1 Si8 Yb2 -42.14(18) 5_567 .
O1 Yb1 Si8 Yb2 -177.5(3) . .
C90 Yb1 Si8 Yb2 -173.9(8) . .
Yb1 Yb1 Si8 Yb2 8.66(7) 5_567 .
O2 Yb2 Si8 Si13 84.77(18) . .
O2 Yb2 Si8 Si13 173.02(18) 5_567 .
C90 Yb2 Si8 Si13 -28.6(7) 5_567 .
Yb2 Yb2 Si8 Si13 126.62(11) 5_567 .
O2 Yb2 Si8 Si9 -161.58(18) . .
O2 Yb2 Si8 Si9 -73.3(2) 5_567 .
C90 Yb2 Si8 Si9 85.0(7) 5_567 .
Yb2 Yb2 Si8 Si9 -119.73(12) 5_567 .
O2 Yb2 Si8 Si14 -16.7(2) . .
O2 Yb2 Si8 Si14 71.6(2) 5_567 .
C90 Yb2 Si8 Si14 -130.1(7) 5_567 .
Yb2 Yb2 Si8 Si14 25.2(2) 5_567 .
O2 Yb2 Si8 Yb1 -49.62(15) . .
O2 Yb2 Si8 Yb1 38.63(16) 5_567 .
C90 Yb2 Si8 Yb1 -163.0(7) 5_567 .
Yb2 Yb2 Si8 Yb1 -7.77(6) 5_567 .
C40 Si17 Si9 Si11 165(3) . .
C48 Si17 Si9 Si11 36.3(18) . .
C47 Si17 Si9 Si11 -100(3) . .
C40 Si17 Si9 Si12 57(3) . .
C48 Si17 Si9 Si12 -71.7(18) . .
C47 Si17 Si9 Si12 152(3) . .
C40 Si17 Si9 Si8 -59(3) . .
C48 Si17 Si9 Si8 172.4(17) . .
C47 Si17 Si9 Si8 36(3) . .
C40 Si17 Si9 Si10 -82(4) . .
C48 Si17 Si9 Si10 150(3) . .
C47 Si17 Si9 Si10 13(3) . .
Si13 Si8 Si9 Si17 164.8(4) . .
Si14 Si8 Si9 Si17 -87.9(4) . .
Yb1 Si8 Si9 Si17 26.2(5) . .
Yb2 Si8 Si9 Si17 66.1(4) . .
Si13 Si8 Si9 Si11 -67.3(2) . .
Si14 Si8 Si9 Si11 40.0(2) . .
Yb1 Si8 Si9 Si11 154.11(14) . .
Yb2 Si8 Si9 Si11 -166.00(14) . .
Si13 Si8 Si9 Si12 56.1(2) . .
Si14 Si8 Si9 Si12 163.37(19) . .
Yb1 Si8 Si9 Si12 -82.52(19) . .
Yb2 Si8 Si9 Si12 -42.62(19) . .
Si13 Si8 Si9 Si10 171.5(3) . .
Si14 Si8 Si9 Si10 -81.1(3) . .
Yb1 Si8 Si9 Si10 33.0(3) . .
Yb2 Si8 Si9 Si10 72.9(3) . .
C17 Si10 Si9 Si17 38(3) . .
C18 Si10 Si9 Si17 -93.2(19) . .
C16 Si10 Si9 Si17 150(3) . .
C17 Si10 Si9 Si11 109.3(15) . .
C18 Si10 Si9 Si11 -22.2(11) . .
C16 Si10 Si9 Si11 -139.1(11) . .
C17 Si10 Si9 Si12 -5.7(15) . .
C18 Si10 Si9 Si12 -137.2(10) . .
C16 Si10 Si9 Si12 105.9(11) . .
C17 Si10 Si9 Si8 -121.5(15) . .
C18 Si10 Si9 Si8 107.0(10) . .
C16 Si10 Si9 Si8 -9.9(11) . .
Si17 Si9 Si11 C21 -165.7(8) . .
Si12 Si9 Si11 C21 -65.7(7) . .
Si8 Si9 Si11 C21 59.0(8) . .
Si10 Si9 Si11 C21 177.6(8) . .
Si17 Si9 Si11 C19 -46.2(6) . .
Si12 Si9 Si11 C19 53.8(5) . .
Si8 Si9 Si11 C19 178.5(5) . .
Si10 Si9 Si11 C19 -62.9(6) . .
Si17 Si9 Si11 C20 72.7(8) . .
Si12 Si9 Si11 C20 172.7(7) . .
Si8 Si9 Si11 C20 -62.6(8) . .
Si10 Si9 Si11 C20 56.0(8) . .
Si17 Si9 Si12 C23 -82.1(9) . .
Si11 Si9 Si12 C23 173.4(7) . .
Si8 Si9 Si12 C23 41.8(7) . .
Si10 Si9 Si12 C23 -70.1(8) . .
Si17 Si9 Si12 C24 157.5(9) . .
Si11 Si9 Si12 C24 53.0(7) . .
Si8 Si9 Si12 C24 -78.7(7) . .
Si10 Si9 Si12 C24 169.4(7) . .
Si17 Si9 Si12 C22 38.2(8) . .
Si11 Si9 Si12 C22 -66.3(6) . .
Si8 Si9 Si12 C22 162.1(6) . .
Si10 Si9 Si12 C22 50.2(7) . .
Si9 Si8 Si13 C27 163.2(5) . .
Si14 Si8 Si13 C27 50.4(5) . .
Yb1 Si8 Si13 C27 -55.5(5) . .
Yb2 Si8 Si13 C27 -83.4(5) . .
Si9 Si8 Si13 C25 34.9(7) . .
Si14 Si8 Si13 C25 -77.9(7) . .
Yb1 Si8 Si13 C25 176.1(7) . .
Yb2 Si8 Si13 C25 148.3(7) . .
Si9 Si8 Si13 C26 -88.3(6) . .
Si14 Si8 Si13 C26 158.9(6) . .
Yb1 Si8 Si13 C26 52.9(6) . .
Yb2 Si8 Si13 C26 25.1(6) . .
Si13 Si8 Si14 C29 164.1(6) . .
Si9 Si8 Si14 C29 47.6(6) . .
Yb1 Si8 Si14 C29 -79.1(6) . .
Yb2 Si8 Si14 C29 -98.4(6) . .
Si13 Si8 Si14 C30 -78.1(6) . .
Si9 Si8 Si14 C30 165.4(6) . .
Yb1 Si8 Si14 C30 38.7(6) . .
Yb2 Si8 Si14 C30 19.4(7) . .
Si13 Si8 Si14 C28 41.0(5) . .
Si9 Si8 Si14 C28 -75.5(5) . .
Yb1 Si8 Si14 C28 157.8(5) . .
Yb2 Si8 Si14 C28 138.5(5) . .
C33 C32 C31 O2 -179.2(11) . .
C33 C32 C31 C35 109(2) . .
Yb2 O2 C31 C32 104.8(14) . .
Yb2 O2 C31 C32 -64.9(15) 5_567 .
Yb1 O2 C31 C32 39.5(15) . .
Yb1 O2 C31 C32 -134.6(12) 5_567 .
Yb2 O2 C31 C35 138.7(10) . .
Yb2 O2 C31 C35 -30.9(14) 5_567 .
Yb1 O2 C31 C35 73.4(11) . .
Yb1 O2 C31 C35 -100.7(13) 5_567 .
C36 C35 C31 C32 -60(2) . .
C36 C35 C31 O2 176.8(17) . .
C32 C33 C34 C36 67.4(16) . .
C32 C33 C34 Si1 177.5(10) . .
C35 C36 C34 C33 -68.1(19) . .
C35 C36 C34 Si1 -179.3(15) . .
Si3 Si1 C34 C33 -31.2(14) . .
Si2 Si1 C34 C33 81.1(13) . .
Si4 Si1 C34 C33 -156.0(12) . .
Si3 Si1 C34 C36 35.5(16) . .
Si2 Si1 C34 C36 147.9(14) . .
Si4 Si1 C34 C36 -89.2(15) . .
O2 Yb1 O1 C91 134(4) . .
O2 Yb1 O1 C91 -145(4) 5_567 .
Si8 Yb1 O1 C91 0(4) . .
C90 Yb1 O1 C91 -175(4) . .
Yb1 Yb1 O1 C91 175(4) 5_567 .
O2 Yb1 O1 C90 -51.1(12) . .
O2 Yb1 O1 C90 30.6(12) 5_567 .
Si8 Yb1 O1 C90 175.3(11) . .
Yb1 Yb1 O1 C90 -9.6(12) 5_567 .
C91 O1 C90 C93 -27(3) . .
Yb1 O1 C90 C93 156.2(13) . .
C91 O1 C90 Yb2 -170(3) . 5_567
Yb1 O1 C90 Yb2 13.4(12) . 5_567
C91 O1 C90 Yb1 177(3) . .
O2 Yb1 C90 C93 94(2) . .
O2 Yb1 C90 C93 173(2) 5_567 .
O1 Yb1 C90 C93 -37.9(17) . .
Si8 Yb1 C90 C93 -45(3) . .
Yb1 Yb1 C90 C93 133(2) 5_567 .
O2 Yb1 C90 O1 132.1(11) . .
O2 Yb1 C90 O1 -149.6(11) 5_567 .
Si8 Yb1 C90 O1 -7.2(16) . .
Yb1 Yb1 C90 O1 170.9(11) 5_567 .
O2 Yb1 C90 Yb2 -32.5(4) . 5_567
O2 Yb1 C90 Yb2 45.8(3) 5_567 5_567
O1 Yb1 C90 Yb2 -164.6(14) . 5_567
Si8 Yb1 C90 Yb2 -171.8(3) . 5_567
Yb1 Yb1 C90 Yb2 6.3(3) 5_567 5_567
C90 O1 C91 C92 -4(4) . .
Yb1 O1 C91 C92 171.4(19) . .
O1 C90 C93 C92 46(2) . .
Yb2 C90 C93 C92 166.8(17) 5_567 .
Yb1 C90 C93 C92 72(3) . .
C90 C93 C92 C91 -51(3) . .
O1 C91 C92 C93 34(4) . .

loop_
_platon_squeeze_void_nr
_platon_squeeze_void_average_x
_platon_squeeze_void_average_y
_platon_squeeze_void_average_z
_platon_squeeze_void_volume
_platon_squeeze_void_count_electrons
_platon_squeeze_void_content
1 0.105 0.552 0.361 37 5 ' '
2 0.105 0.948 0.861 37 4 ' '
3 0.395 0.052 0.361 37 4 ' '
4 0.395 0.448 0.861 37 4 ' '
5 0.605 0.552 0.139 37 4 ' '
6 0.605 0.948 0.639 37 4 ' '
7 0.895 0.052 0.139 37 4 ' '
8 0.895 0.448 0.639 37 3 ' '
